data_7704396
loop_
_publ_author_name
'Lemoine, K\'evin'
'Moury, Romain'
'Lhoste, J\'er\^ome'
'H\'emon-Ribaud, Annie'
'Leblanc, Marc'
'Gren\`eche, Jean-Marc'
'Tarascon, Jean-Marie'
'Maisonneuve, Vincent'

_publ_section_title
;
 Stabilization of a mixed iron vanadium based hexagonal tungsten bronze
 hydroxyfluoride
 HTB-(Fe<sub>0.55</sub>V<sub>0.45</sub>)F<sub>2.67</sub>(OH)<sub>0.33</sub>
 as a positive electrode for lithium-ion batteries.
;
_journal_issue 24
_journal_name_full 'Dalton transactions (Cambridge, England : 2003)'
_journal_page_first 8186
_journal_page_last 8193
_journal_paper_doi 10.1039/d0dt01310b
_journal_volume 49
_journal_year 2020
_chemical_formula_sum 'F16 Fe3.28 O2.6 V2.72'
_chemical_formula_weight 667.31
_chemical_properties_physical Air-sensitive
_space_group_IT_number 176
_space_group_name_Hall '-P 6c'
_space_group_name_H-M_alt 'P 63/m'
_symmetry_cell_setting hexagonal
_symmetry_space_group_name_Hall '-P 6c'
_symmetry_space_group_name_H-M 'P 63/m'
_audit_update_record
;
2020-05-06 deposited with the CCDC.	2020-05-13 downloaded from the CCDC.
;
_cell_angle_alpha 90.0000
_cell_angle_beta 90.0000
_cell_angle_gamma 120.000
_cell_formula_units_Z 1
_cell_length_a 7.3908(3)
_cell_length_b 7.3908(3)
_cell_length_c 7.5568(3)
_cell_measurement_temperature 296
_cell_volume 357.48(2)
_computing_structure_refinement FULLPROF
_diffrn_ambient_temperature 296
_diffrn_measurement_device_type 'Panalytical XPERT-PRO'
_diffrn_radiation_type 'Co K\a'
_diffrn_radiation_wavelength 1.789010
_diffrn_source 'X-ray tube'
_diffrn_source_target Co
_exptl_crystal_colour green
_exptl_crystal_description powder
_pd_instr_location ' ?'
_pd_meas_2theta_range_inc 0.016711
_pd_meas_2theta_range_max 149.99161
_pd_meas_2theta_range_min 5.02136
_pd_meas_number_of_points 8676
_pd_proc_2theta_range_inc 0.016711
_pd_proc_2theta_range_max 149.9497
_pd_proc_2theta_range_min 4.9794
_pd_proc_ls_pref_orient_corr ' ?'
_pd_proc_ls_prof_R_factor 3.1420
_pd_proc_ls_prof_wR_expected 3.2124
_pd_proc_ls_prof_wR_factor 4.2170
_pd_proc_wavelength 1.789010
_pd_spec_mounting ' ?'
_refine_ls_goodness_of_fit_all 1.3557
_refine_ls_number_parameters 15
_refine_ls_number_reflns 366
_refine_ls_number_restraints 0
_refine_ls_R_I_factor 8.6297
_cod_data_source_file d0dt01310b2.cif
_cod_data_source_block HTB
_cod_depositor_comments
;
The following automatic conversions were performed:

data item '_symmetry_cell_setting' value 'Hexagonal' was changed to
'hexagonal' in accordance with the
/home/data/users/saulius/crontab/automatic-downloads/rss-feeds/RSC/lib/dictionaries/cif_core.dic
dictionary named 'cif_core.dic' version 2.4.2 last updated on
2011-04-26.

Automatic conversion script
Id: cif_fix_values 7556 2019-12-06 15:28:31Z antanas 

 Adding full bibliography for 7704396--7704397.cif.
;
_cod_original_formula_sum 'F16 Fe3.28 O2.60 V2.72'
_cod_database_code 7704396
_pd_proc_ls_prof_cr_factor 54.4476
_pd_proc_ls_prof_cwr_factor 26.8331
_pd_proc_ls_prof_cwr_expected 20.4410
_pd_proc_ls_prof_chi2 1.7232
_pd_proc_ls_prof_echi2 1.8380

loop_
_symmetry_equiv_pos_as_xyz
x,y,z
x-y,x,z+1/2
-y,x-y,z
-x,-y,z+1/2
-x+y,-x,z
y,-x+y,z+1/2
-x,-y,-z
-x+y,-x,-z+1/2
y,-x+y,-z
x,y,-z+1/2
x-y,x,-z
-y,x-y,-z+1/2

loop_
_atom_site_label
_atom_site_fract_x
_atom_site_fract_y
_atom_site_fract_z
_atom_site_U_iso_or_equiv
_atom_site_occupancy
_atom_site_adp_type
_atom_site_type_symbol
Fe1 0.50000 0.00000 0.00000 0.0211(11) 0.54600 Uiso Fe
V1 0.50000 0.00000 0.00000 0.0211(11) 0.45400 Uiso V
F1 0.505(5) -0.017(4) 0.25000 0.059(3) 1.00000 Uiso F
F2 0.210(13) -0.206(13) -0.001(5) 0.059(3) 0.83333 Uiso F
O2 0.210(13) -0.206(13) -0.001(5) 0.059(3) 0.16667 Uiso O
Ow 0.00000 0.00000 0.75000 0.059(3) 0.30000 Uiso O

loop_
_atom_type_symbol
_atom_type_scat_Cromer_Mann_a1
_atom_type_scat_Cromer_Mann_b1
_atom_type_scat_Cromer_Mann_a2
_atom_type_scat_Cromer_Mann_b2
_atom_type_scat_Cromer_Mann_a3
_atom_type_scat_Cromer_Mann_b3
_atom_type_scat_Cromer_Mann_a4
_atom_type_scat_Cromer_Mann_b4
_atom_type_scat_Cromer_Mann_c
_atom_type_scat_dispersion_real
_atom_type_scat_dispersion_imag
_atom_type_scat_source
fe 11.76950 4.76110 7.35730 0.30720 3.52220 15.35350 2.30450 76.88050 1.03690 -3.33000 0.49000 International_Tables_for_Crystallography_Vol.C(1991)_Tables_6.1.1.4_and_6.1.1.5
v 9.43141 6.39535 7.74190 0.38335 2.15343 15.19080 0.01687 63.96900 0.65657 -0.38710 2.69940 International_Tables_for_Crystallography_Vol.C(1991)_Tables_6.1.1.4_and_6.1.1.5
f 3.63220 5.27756 3.51057 14.73530 1.26064 0.44226 0.94071 47.34370 0.65340 0.09200 0.07250 International_Tables_for_Crystallography_Vol.C(1991)_Tables_6.1.1.4_and_6.1.1.5
o 4.75800 7.83100 3.63700 30.05000 0.00000 0.00000 0.00000 0.00000 1.59400 0.06300 0.04400 International_Tables_for_Crystallography_Vol.C(1991)_Tables_6.1.1.4_and_6.1.1.5

loop_
_geom_angle_atom_site_label_1
_geom_angle_atom_site_label_2
_geom_angle_atom_site_label_3
_geom_angle
_geom_angle_site_symmetry_1
_geom_angle_site_symmetry_3
_geom_angle_publ_flag
F1 Fe1 F1 180.0(3) 1_555 4_654 ?
F1 Fe1 F2 90(3) 1_555 1_555 ?
F1 Fe1 F2 86(5) 1_555 5_655 ?
F1 Fe1 F2 90(3) 1_555 7_655 ?
F1 Fe1 F2 94(5) 1_555 11_555 ?
F1 Fe1 O2 90(3) 1_555 1_555 ?
F1 Fe1 O2 86(5) 1_555 5_655 ?
F1 Fe1 O2 90(3) 1_555 7_655 ?
F1 Fe1 O2 94(5) 1_555 11_555 ?
F1 Fe1 F2 90(3) 4_654 1_555 ?
F1 Fe1 F2 94(5) 4_654 5_655 ?
F1 Fe1 F2 90(3) 4_654 7_655 ?
F1 Fe1 F2 86(5) 4_654 11_555 ?
F1 Fe1 O2 90(3) 4_654 1_555 ?
F1 Fe1 O2 94(5) 4_654 5_655 ?
F1 Fe1 O2 90(3) 4_654 7_655 ?
F1 Fe1 O2 86(5) 4_654 11_555 ?
F2 Fe1 F2 92(8) 1_555 5_655 ?
F2 Fe1 F2 180(7) 1_555 7_655 ?
F2 Fe1 F2 88(6) 1_555 11_555 ?
F2 Fe1 O2 92(8) 1_555 5_655 ?
F2 Fe1 O2 180(7) 1_555 7_655 ?
F2 Fe1 O2 88(6) 1_555 11_555 ?
F2 Fe1 F2 88(6) 5_655 7_655 ?
F2 Fe1 F2 180(11) 5_655 11_555 ?
F2 Fe1 O2 92(8) 5_655 1_555 ?
F2 Fe1 O2 88(6) 5_655 7_655 ?
F2 Fe1 O2 180(11) 5_655 11_555 ?
F2 Fe1 F2 92(8) 7_655 11_555 ?
F2 Fe1 O2 180(7) 7_655 1_555 ?
F2 Fe1 O2 88(6) 7_655 5_655 ?
F2 Fe1 O2 92(8) 7_655 11_555 ?
F2 Fe1 O2 88(6) 11_555 1_555 ?
F2 Fe1 O2 180(11) 11_555 5_655 ?
F2 Fe1 O2 92(8) 11_555 7_655 ?
O2 Fe1 O2 92(8) 1_555 5_655 ?
O2 Fe1 O2 180(7) 1_555 7_655 ?
O2 Fe1 O2 88(6) 1_555 11_555 ?
O2 Fe1 O2 88(6) 5_655 7_655 ?
O2 Fe1 O2 180(11) 5_655 11_555 ?
O2 Fe1 O2 92(8) 7_655 11_555 ?
F1 V1 F1 180.0(3) 1_555 4_654 ?
F1 V1 F2 90(3) 1_555 1_555 ?
F1 V1 F2 86(5) 1_555 5_655 ?
F1 V1 F2 90(3) 1_555 7_655 ?
F1 V1 F2 94(5) 1_555 11_555 ?
F1 V1 O2 90(3) 1_555 1_555 ?
F1 V1 O2 86(5) 1_555 5_655 ?
F1 V1 O2 90(3) 1_555 7_655 ?
F1 V1 O2 94(5) 1_555 11_555 ?
F1 V1 F2 90(3) 4_654 1_555 ?
F1 V1 F2 94(5) 4_654 5_655 ?
F1 V1 F2 90(3) 4_654 7_655 ?
F1 V1 F2 86(5) 4_654 11_555 ?
F1 V1 O2 90(3) 4_654 1_555 ?
F1 V1 O2 94(5) 4_654 5_655 ?
F1 V1 O2 90(3) 4_654 7_655 ?
F1 V1 O2 86(5) 4_654 11_555 ?
F2 V1 F2 92(8) 1_555 5_655 ?
F2 V1 F2 180(7) 1_555 7_655 ?
F2 V1 F2 88(6) 1_555 11_555 ?
F2 V1 O2 92(8) 1_555 5_655 ?
F2 V1 O2 180(7) 1_555 7_655 ?
F2 V1 O2 88(6) 1_555 11_555 ?
F2 V1 F2 88(6) 5_655 7_655 ?
F2 V1 F2 180(11) 5_655 11_555 ?
F2 V1 O2 92(8) 5_655 1_555 ?
F2 V1 O2 88(6) 5_655 7_655 ?
F2 V1 O2 180(11) 5_655 11_555 ?
F2 V1 F2 92(8) 7_655 11_555 ?
F2 V1 O2 180(7) 7_655 1_555 ?
F2 V1 O2 88(6) 7_655 5_655 ?
F2 V1 O2 92(8) 7_655 11_555 ?
F2 V1 O2 88(6) 11_555 1_555 ?
F2 V1 O2 180(11) 11_555 5_655 ?
F2 V1 O2 92(8) 11_555 7_655 ?
O2 V1 O2 92(8) 1_555 5_655 ?
O2 V1 O2 180(7) 1_555 7_655 ?
O2 V1 O2 88(6) 1_555 11_555 ?
O2 V1 O2 88(6) 5_655 7_655 ?
O2 V1 O2 180(11) 5_655 11_555 ?
O2 V1 O2 92(8) 7_655 11_555 ?
Fe1 F1 Fe1 171.06(13) 1_555 4_655 ?
Fe1 F1 V1 171.06(13) 1_555 4_655 ?
Fe1 F1 V1 171.06(13) 4_655 1_555 ?
V1 F1 V1 171.06(13) 1_555 4_655 ?
Fe1 F2 Fe1 148(3) 1_555 3_545 ?
Fe1 F2 V1 148(3) 1_555 3_545 ?
Fe1 F2 V1 148(3) 3_545 1_555 ?
V1 F2 V1 148(3) 1_555 3_545 ?
Fe1 O2 Fe1 148(3) 1_555 3_545 ?
Fe1 O2 V1 148(3) 1_555 3_545 ?
Fe1 O2 V1 148(3) 3_545 1_555 ?
V1 O2 V1 148(3) 1_555 3_545 ?

loop_
_geom_bond_atom_site_label_1
_geom_bond_atom_site_label_2
_geom_bond_distance
_geom_bond_site_symmetry_2
_geom_bond_publ_flag
Fe1 F1 1.895(3) 1_555 ?
Fe1 F1 1.895(3) 4_654 ?
Fe1 F2 1.91(7) 1_555 ?
Fe1 F2 1.94(12) 5_655 ?
Fe1 F2 1.91(7) 7_655 ?
Fe1 F2 1.94(12) 11_555 ?
Fe1 O2 1.91(7) 1_555 ?
Fe1 O2 1.94(12) 5_655 ?
Fe1 O2 1.91(7) 7_655 ?
Fe1 O2 1.94(12) 11_555 ?
V1 F1 1.895(3) 1_555 ?
V1 F1 1.895(3) 4_654 ?
V1 F2 1.91(7) 1_555 ?
V1 F2 1.94(12) 5_655 ?
V1 F2 1.91(7) 7_655 ?
V1 F2 1.94(12) 11_555 ?
V1 O2 1.91(7) 1_555 ?
V1 O2 1.94(12) 5_655 ?
V1 O2 1.91(7) 7_655 ?
V1 O2 1.94(12) 11_555 ?
F1 Fe1 1.895(3) 1_555 ?
F1 Fe1 1.895(3) 4_655 ?
F1 V1 1.895(3) 1_555 ?
F1 V1 1.895(3) 4_655 ?
F2 Fe1 1.91(7) 1_555 ?
F2 Fe1 1.94(7) 3_545 ?
F2 V1 1.91(7) 1_555 ?
F2 V1 1.94(7) 3_545 ?
O2 Fe1 1.91(7) 1_555 ?
O2 Fe1 1.94(7) 3_545 ?
O2 V1 1.91(7) 1_555 ?
O2 V1 1.94(7) 3_545 ?
